data_1510559
loop_
_publ_author_name
'Fitz, H.'
'Mueller, B.G.'

_publ_section_title
;
 Synthese und Struktur neuer Tetrafluroaurate(III), Tl F2 (Au F4), M2 F
 (Au F4)5 (M = Bi, La, Y) und Sm (Au F4)3
;
_journal_name_full 'Zeitschrift fuer Anorganische und Allgemeine Chemie'
_journal_page_first 126
_journal_page_last 132
_journal_paper_doi 10.1002/1521-3749(200201)628:1<126::AID-ZAAC126>3.0.CO;2-K
_journal_volume 628
_journal_year 2002
_chemical_formula_sum 'Au5 F21 La2'
_chemical_name_systematic 'La2 F (Au F4)5'
_space_group_IT_number 92
_symmetry_space_group_name_Hall 'P 4abw 2nw'
_symmetry_space_group_name_H-M 'P 41 21 2'
_cell_angle_alpha 90
_cell_angle_beta 90
_cell_angle_gamma 90
_cell_formula_units_Z 4
_cell_length_a 8.368
_cell_length_b 8.368
_cell_length_c 26.022
_cell_volume 1822.150
_citation_journal_id_ASTM ZAACAB
_cod_data_source_file gold_661.cif
_cod_data_source_block Au5F21La2
_cod_original_cell_volume 1822.15
_cod_database_code 1510559

loop_
_symmetry_equiv_pos_as_xyz
x,y,z
-y+1/2,x+1/2,z+1/4
-x,-y,z+1/2
y+1/2,-x+1/2,z+3/4
x+1/2,-y+1/2,-z+3/4
y,x,-z
-x+1/2,y+1/2,-z+1/4
-y,-x,-z+1/2

loop_
_atom_site_label
_atom_site_type_symbol
_atom_site_fract_x
_atom_site_fract_y
_atom_site_fract_z
_atom_site_occupancy
_atom_site_U_iso_or_equiv
Au1 Au+3 0.43675 0.43675 0 1 0.0
F8 F-1 0.036 0.689 0.4509 1 0.0
Au2 Au+3 0.17831 0.79681 0.61102 1 0.0
F5 F-1 0.187 0.431 0.4153 1 0.0
F3 F-1 0.447 0.183 0.6896 1 0.0
F1 F-1 0.439 0.206 0.9974 1 0.0
F9 F-1 0.14 0.026 0.3588 1 0.0
La1 La+3 0.0672 0.4489 0.50232 1 0.0
F11 F-1 0.695 0.415 0.6134 1 0.0
F7 F-1 0.915 0.274 0.5521 1 0.0
F6 F-1 0.219 0.219 0.5 1 0.0
F2 F-1 0.199 0.416 0.5898 1 0.0
F10 F-1 0.907 0.28 0.4444 1 0.0
Au3 Au+3 0.64404 0.59251 0.65488 1 0.0
F4 F-1 0.334 0.567 0.4996 1 0.0
